data_4081740
loop_
_publ_author_name
'Yang, Xiao-Juan'
'Fan, Xiaohui'
'Zhao, Yanxia'
'Wang, Xuting'
'Liu, Bin'
'Su, Ji-Hu'
'Dong, Qingsong'
'Xu, Maolin'
'Wu, Biao'

_publ_section_title
;
 Synthesis and Characterization of Cobalt Complexes with Radical Anionic
 \a-Diimine Ligands
;
_journal_issue 23
_journal_name_full Organometallics
_journal_page_first 6945
_journal_paper_doi 10.1021/om4003686
_journal_volume 32
_journal_year 2013
_chemical_formula_sum 'C60 H88 Cl2 Co2 N4 O'
_chemical_formula_weight 1070.10
_chemical_name_systematic
; 
 ? 
;
_space_group_IT_number 12
_symmetry_cell_setting monoclinic
_symmetry_space_group_name_Hall '-C 2y'
_symmetry_space_group_name_H-M 'C 1 2/m 1'
_atom_sites_solution_hydrogens geom
_atom_sites_solution_primary direct
_atom_sites_solution_secondary difmap
_audit_creation_method SHELXL-97
_cell_angle_alpha 90.00
_cell_angle_beta 124.579(3)
_cell_angle_gamma 90.00
_cell_formula_units_Z 2
_cell_length_a 17.597(4)
_cell_length_b 18.718(5)
_cell_length_c 11.669(3)
_cell_measurement_temperature 153(2)
_cell_volume 3164.6(14)
_computing_cell_refinement 'Bruker SMART'
_computing_data_collection 'Bruker SMART APEX II'
_computing_data_reduction 'Bruker SAINT'
_computing_molecular_graphics SHELXTL
_computing_publication_material SHELXTL
_computing_structure_refinement 'SHELXL-97 (Sheldrick, 2008)'
_computing_structure_solution 'SHELXS-97 (Sheldrick, 2008)'
_diffrn_ambient_temperature 153(2)
_diffrn_measured_fraction_theta_full 0.987
_diffrn_measured_fraction_theta_max 0.987
_diffrn_measurement_device_type 'Bruker APEX II area detector'
_diffrn_measurement_method '\w scan'
_diffrn_radiation_monochromator graphite
_diffrn_radiation_source 'fine-focus sealed tube'
_diffrn_radiation_type MoK\a
_diffrn_radiation_wavelength 0.71073
_diffrn_reflns_av_R_equivalents 0.0340
_diffrn_reflns_av_sigmaI/netI 0.0390
_diffrn_reflns_limit_h_max 20
_diffrn_reflns_limit_h_min -20
_diffrn_reflns_limit_k_max 20
_diffrn_reflns_limit_k_min -22
_diffrn_reflns_limit_l_max 11
_diffrn_reflns_limit_l_min -13
_diffrn_reflns_number 7533
_diffrn_reflns_theta_full 25.03
_diffrn_reflns_theta_max 25.03
_diffrn_reflns_theta_min 1.78
_exptl_absorpt_coefficient_mu 0.647
_exptl_absorpt_correction_T_max 0.8816
_exptl_absorpt_correction_T_min 0.8551
_exptl_absorpt_correction_type multi-scan
_exptl_absorpt_process_details SADABS
_exptl_crystal_colour purple
_exptl_crystal_density_diffrn 1.123
_exptl_crystal_density_method 'not measured'
_exptl_crystal_description block
_exptl_crystal_F_000 1144
_exptl_crystal_size_max 0.25
_exptl_crystal_size_mid 0.25
_exptl_crystal_size_min 0.20
_platon_squeeze_details
;
;
_refine_diff_density_max 1.669
_refine_diff_density_min -1.777
_refine_diff_density_rms 0.124
_refine_ls_extinction_method none
_refine_ls_goodness_of_fit_ref 1.040
_refine_ls_hydrogen_treatment constr
_refine_ls_matrix_type full
_refine_ls_number_parameters 168
_refine_ls_number_reflns 2856
_refine_ls_number_restraints 0
_refine_ls_restrained_S_all 1.040
_refine_ls_R_factor_all 0.0710
_refine_ls_R_factor_gt 0.0664
_refine_ls_shift/su_max 0.001
_refine_ls_shift/su_mean 0.000
_refine_ls_structure_factor_coef Fsqd
_refine_ls_weighting_details 'calc w=1/[\s^2^(Fo^2^)+(0.1244P)^2^+11.8362P] where P=(Fo^2^+2Fc^2^)/3'
_refine_ls_weighting_scheme calc
_refine_ls_wR_factor_gt 0.1838
_refine_ls_wR_factor_ref 0.1892
_reflns_number_gt 2566
_reflns_number_total 2856
_reflns_threshold_expression >2sigma(I)
_cod_data_source_file om4003686_si_002.cif
_cod_data_source_block 1
_cod_depositor_comments
;
The following automatic conversions were performed:

'_symmetry_cell_setting' value 'Monoclinic' changed to 'monoclinic'
according to /home/saulius/struct/CIF-dictionaries/cif_core.dic
dictionary named 'cif_core.dic' version 2.4.2 from
2011-04-26.

'_exptl_absorpt_correction_type' value 'Multi-scan'
changed to 'multi-scan' according to
/home/saulius/struct/CIF-dictionaries/cif_core.dic dictionary named
'cif_core.dic' version 2.4.2 from 2011-04-26.

Automatic conversion script
Id: cif_fix_values 1891 2012-01-12 08:04:46Z andrius 
;
_cod_original_cell_volume 3164.8(13)
_cod_original_sg_symbol_H-M 'C2/m  '
_cod_database_code 4081740

loop_
_symmetry_equiv_pos_as_xyz
'x, y, z'
'-x, y, -z'
'x+1/2, y+1/2, z'
'-x+1/2, y+1/2, -z'
'-x, -y, -z'
'x, -y, z'
'-x+1/2, -y+1/2, -z'
'x+1/2, -y+1/2, z'

loop_
_atom_site_label
_atom_site_type_symbol
_atom_site_fract_x
_atom_site_fract_y
_atom_site_fract_z
_atom_site_U_iso_or_equiv
_atom_site_adp_type
_atom_site_occupancy
_atom_site_symmetry_multiplicity
_atom_site_calc_flag
_atom_site_refinement_flags
Co1 Co 0.41013(4) 0.5000 0.35705(6) 0.0166(3) Uani 1 2 d S
Cl1 Cl 0.55950(12) 0.5000 0.42669(18) 0.0586(5) Uani 1 2 d S
O1 O 0.4980(10) 0.0000 0.3681(14) 0.188(5) Uani 1 2 d S
N1 N 0.32105(17) 0.43217(13) 0.2213(3) 0.0171(6) Uani 1 1 d .
C1 C 0.2593(2) 0.46167(17) 0.0997(3) 0.0191(7) Uani 1 1 d .
C2 C 0.1930(2) 0.41922(19) -0.0284(4) 0.0302(8) Uani 1 1 d .
H2A H 0.2123 0.4207 -0.0923 0.045 Uiso 1 1 calc R
H2B H 0.1310 0.4396 -0.0742 0.045 Uiso 1 1 calc R
H2C H 0.1923 0.3696 -0.0024 0.045 Uiso 1 1 calc R
C3 C 0.3159(2) 0.35809(16) 0.2463(3) 0.0191(7) Uani 1 1 d .
C4 C 0.2581(2) 0.33809(18) 0.2872(3) 0.0240(7) Uani 1 1 d .
C5 C 0.2567(3) 0.26678(19) 0.3187(4) 0.0323(8) Uani 1 1 d .
H5 H 0.2174 0.2521 0.3460 0.039 Uiso 1 1 calc R
C6 C 0.3113(3) 0.21686(19) 0.3110(4) 0.0344(9) Uani 1 1 d .
H6 H 0.3095 0.1683 0.3328 0.041 Uiso 1 1 calc R
C7 C 0.3683(3) 0.23754(19) 0.2719(4) 0.0312(8) Uani 1 1 d .
H7 H 0.4062 0.2029 0.2677 0.037 Uiso 1 1 calc R
C8 C 0.3717(2) 0.30828(18) 0.2381(3) 0.0240(7) Uani 1 1 d .
C9 C 0.1990(3) 0.39225(19) 0.3001(4) 0.0329(8) Uani 1 1 d .
H9 H 0.2173 0.4408 0.2882 0.039 Uiso 1 1 calc R
C10 C 0.2139(3) 0.3906(3) 0.4402(5) 0.0567(13) Uani 1 1 d .
H10A H 0.1818 0.4310 0.4482 0.085 Uiso 1 1 calc R
H10B H 0.2801 0.3939 0.5133 0.085 Uiso 1 1 calc R
H10C H 0.1896 0.3457 0.4506 0.085 Uiso 1 1 calc R
C11 C 0.0982(3) 0.3828(4) 0.1877(6) 0.077(2) Uani 1 1 d .
H11A H 0.0784 0.3351 0.1952 0.116 Uiso 1 1 calc R
H11B H 0.0881 0.3880 0.0964 0.116 Uiso 1 1 calc R
H11C H 0.0624 0.4191 0.1981 0.116 Uiso 1 1 calc R
C12 C 0.4344(3) 0.3292(2) 0.1938(4) 0.0330(8) Uani 1 1 d .
H12 H 0.4269 0.3816 0.1737 0.040 Uiso 1 1 calc R
C13 C 0.4077(3) 0.2901(3) 0.0614(5) 0.0506(12) Uani 1 1 d .
H13A H 0.4223 0.2392 0.0818 0.076 Uiso 1 1 calc R
H13B H 0.4423 0.3102 0.0263 0.076 Uiso 1 1 calc R
H13C H 0.3414 0.2959 -0.0090 0.076 Uiso 1 1 calc R
C14 C 0.5354(3) 0.3151(3) 0.3093(5) 0.0526(12) Uani 1 1 d .
H14A H 0.5512 0.3394 0.3945 0.079 Uiso 1 1 calc R
H14B H 0.5747 0.3333 0.2810 0.079 Uiso 1 1 calc R
H14C H 0.5453 0.2636 0.3265 0.079 Uiso 1 1 calc R
C15 C 0.4774(7) 0.0514(5) 0.4278(8) 0.109(3) Uani 1 1 d .

loop_
_atom_site_aniso_label
_atom_site_aniso_U_11
_atom_site_aniso_U_22
_atom_site_aniso_U_33
_atom_site_aniso_U_23
_atom_site_aniso_U_13
_atom_site_aniso_U_12
Co1 0.0149(4) 0.0106(4) 0.0156(4) 0.000 0.0034(3) 0.000
Cl1 0.0509(10) 0.0572(11) 0.0404(9) 0.000 0.0097(8) 0.000
O1 0.180(13) 0.178(14) 0.134(10) 0.000 0.046(9) 0.000
N1 0.0180(12) 0.0100(13) 0.0178(13) 0.0000(10) 0.0069(11) 0.0006(10)
C1 0.0189(15) 0.0159(17) 0.0160(15) -0.0011(12) 0.0060(13) -0.0007(12)
C2 0.0303(18) 0.0210(17) 0.0196(17) -0.0031(14) 0.0025(15) -0.0038(14)
C3 0.0199(15) 0.0105(14) 0.0171(15) -0.0019(12) 0.0045(13) -0.0020(12)
C4 0.0261(17) 0.0149(16) 0.0252(17) -0.0008(13) 0.0112(15) -0.0025(13)
C5 0.040(2) 0.0167(17) 0.039(2) 0.0011(15) 0.0224(18) -0.0062(15)
C6 0.050(2) 0.0108(16) 0.035(2) 0.0016(14) 0.0192(19) -0.0017(15)
C7 0.040(2) 0.0142(17) 0.0305(19) -0.0006(14) 0.0146(17) 0.0057(14)
C8 0.0253(17) 0.0153(16) 0.0226(17) -0.0020(13) 0.0084(14) 0.0012(13)
C9 0.037(2) 0.0186(18) 0.051(2) 0.0063(16) 0.0294(19) 0.0029(15)
C10 0.050(3) 0.066(3) 0.050(3) -0.007(2) 0.025(2) 0.020(2)
C11 0.041(3) 0.114(6) 0.054(3) 0.000(3) 0.013(2) 0.034(3)
C12 0.037(2) 0.0201(17) 0.047(2) -0.0021(16) 0.0271(19) 0.0034(15)
C13 0.051(3) 0.062(3) 0.050(3) -0.008(2) 0.036(2) -0.003(2)
C14 0.033(2) 0.054(3) 0.064(3) -0.012(2) 0.023(2) -0.004(2)
C15 0.156(8) 0.087(5) 0.071(4) 0.016(4) 0.057(5) 0.063(5)

loop_
_atom_type_symbol
_atom_type_description
_atom_type_scat_dispersion_real
_atom_type_scat_dispersion_imag
_atom_type_scat_source
C C 0.0033 0.0016 'International Tables Vol C Tables 4.2.6.8 and 6.1.1.4'
H H 0.0000 0.0000 'International Tables Vol C Tables 4.2.6.8 and 6.1.1.4'
N N 0.0061 0.0033 'International Tables Vol C Tables 4.2.6.8 and 6.1.1.4'
O O 0.0106 0.0060 'International Tables Vol C Tables 4.2.6.8 and 6.1.1.4'
Cl Cl 0.1484 0.1585 'International Tables Vol C Tables 4.2.6.8 and 6.1.1.4'
Co Co 0.3494 0.9721 'International Tables Vol C Tables 4.2.6.8 and 6.1.1.4'

loop_
_geom_angle_atom_site_label_1
_geom_angle_atom_site_label_2
_geom_angle_atom_site_label_3
_geom_angle
_geom_angle_site_symmetry_1
_geom_angle_site_symmetry_3
N1 Co1 N1 81.79(15) 6_565 .
N1 Co1 Cl1 118.74(8) 6_565 5_666
N1 Co1 Cl1 118.74(8) . 5_666
N1 Co1 Cl1 121.86(8) 6_565 .
N1 Co1 Cl1 121.86(8) . .
Cl1 Co1 Cl1 96.21(7) 5_666 .
Co1 Cl1 Co1 83.79(7) 5_666 .
C15 O1 C15 90.8(14) . 6
C1 N1 C3 121.0(3) . .
C1 N1 Co1 113.2(2) . .
C3 N1 Co1 125.7(2) . .
N1 C1 C1 114.68(17) . 6_565
N1 C1 C2 123.3(3) . .
C1 C1 C2 122.00(19) 6_565 .
C1 C2 H2A 109.5 . .
C1 C2 H2B 109.5 . .
H2A C2 H2B 109.5 . .
C1 C2 H2C 109.5 . .
H2A C2 H2C 109.5 . .
H2B C2 H2C 109.5 . .
C8 C3 C4 121.4(3) . .
C8 C3 N1 120.3(3) . .
C4 C3 N1 118.1(3) . .
C5 C4 C3 118.3(3) . .
C5 C4 C9 119.9(3) . .
C3 C4 C9 121.8(3) . .
C6 C5 C4 121.0(3) . .
C6 C5 H5 119.5 . .
C4 C5 H5 119.5 . .
C7 C6 C5 119.9(3) . .
C7 C6 H6 120.0 . .
C5 C6 H6 120.0 . .
C6 C7 C8 121.3(3) . .
C6 C7 H7 119.4 . .
C8 C7 H7 119.4 . .
C7 C8 C3 118.1(3) . .
C7 C8 C12 120.0(3) . .
C3 C8 C12 121.9(3) . .
C10 C9 C11 109.8(4) . .
C10 C9 C4 112.8(3) . .
C11 C9 C4 111.7(4) . .
C10 C9 H9 107.4 . .
C11 C9 H9 107.4 . .
C4 C9 H9 107.4 . .
C9 C10 H10A 109.5 . .
C9 C10 H10B 109.5 . .
H10A C10 H10B 109.5 . .
C9 C10 H10C 109.5 . .
H10A C10 H10C 109.5 . .
H10B C10 H10C 109.5 . .
C9 C11 H11A 109.5 . .
C9 C11 H11B 109.5 . .
H11A C11 H11B 109.5 . .
C9 C11 H11C 109.5 . .
H11A C11 H11C 109.5 . .
H11B C11 H11C 109.5 . .
C8 C12 C13 111.0(3) . .
C8 C12 C14 111.3(3) . .
C13 C12 C14 110.4(3) . .
C8 C12 H12 108.0 . .
C13 C12 H12 108.0 . .
C14 C12 H12 108.0 . .
C12 C13 H13A 109.5 . .
C12 C13 H13B 109.5 . .
H13A C13 H13B 109.5 . .
C12 C13 H13C 109.5 . .
H13A C13 H13C 109.5 . .
H13B C13 H13C 109.5 . .
C12 C14 H14A 109.5 . .
C12 C14 H14B 109.5 . .
H14A C14 H14B 109.5 . .
C12 C14 H14C 109.5 . .
H14A C14 H14C 109.5 . .
H14B C14 H14C 109.5 . .
O1 C15 C15 119.1(9) . 2_656
O1 C15 C15 44.6(7) . 6
C15 C15 C15 89.998(2) 2_656 6

loop_
_geom_bond_atom_site_label_1
_geom_bond_atom_site_label_2
_geom_bond_distance
_geom_bond_site_symmetry_2
Co1 N1 1.939(3) 6_565
Co1 N1 1.939(3) .
Co1 Cl1 2.264(2) 5_666
Co1 Cl1 2.268(2) .
Cl1 Co1 2.264(2) 5_666
O1 C15 1.352(12) .
O1 C15 1.352(12) 6
N1 C1 1.322(4) .
N1 C3 1.431(4) .
C1 C1 1.435(6) 6_565
C1 C2 1.499(4) .
C2 H2A 0.9800 .
C2 H2B 0.9800 .
C2 H2C 0.9800 .
C3 C8 1.396(5) .
C3 C4 1.398(5) .
C4 C5 1.389(5) .
C4 C9 1.520(5) .
C5 C6 1.380(6) .
C5 H5 0.9500 .
C6 C7 1.373(6) .
C6 H6 0.9500 .
C7 C8 1.392(5) .
C7 H7 0.9500 .
C8 C12 1.512(5) .
C9 C10 1.502(6) .
C9 C11 1.503(6) .
C9 H9 1.0000 .
C10 H10A 0.9800 .
C10 H10B 0.9800 .
C10 H10C 0.9800 .
C11 H11A 0.9800 .
C11 H11B 0.9800 .
C11 H11C 0.9800 .
C12 C13 1.522(6) .
C12 C14 1.525(6) .
C12 H12 1.0000 .
C13 H13A 0.9800 .
C13 H13B 0.9800 .
C13 H13C 0.9800 .
C14 H14A 0.9800 .
C14 H14B 0.9800 .
C14 H14C 0.9800 .
C15 C15 1.397(15) 2_656
C15 C15 1.925(18) 6

loop_
_platon_squeeze_void_nr
_platon_squeeze_void_average_x
_platon_squeeze_void_average_y
_platon_squeeze_void_average_z
_platon_squeeze_void_volume
_platon_squeeze_void_count_electrons
_platon_squeeze_void_content
1 0.000 0.000 0.000 191 37 ' '
2 0.500 0.500 0.000 191 37 ' '
